data_4313184
loop_
_publ_author_name
'Neil Burford'
'Pierre Losier'
'Andrew D. Phillips'
'Paul J. Ragogna'
'T. Stanley Cameron'

_publ_section_title
;
 Nitrogen Ligands on Phosphorus(III) Lewis Acceptors: A Versatile New
 Synthetic Approach to Unusual N-P Structural Arrangements
;
_journal_name_full 'Inorganic Chemistry'
_journal_page_first 1087
_journal_page_last 1091
_journal_paper_doi 10.1021/ic026090l
_journal_volume 42
_journal_year 2003
_chemical_formula_moiety 'C20 H20 F3 N2 O3 P1 S1 '
_chemical_formula_sum 'C20 H20 F3 N2 O3 P S'
_chemical_formula_weight 456.42
_space_group_IT_number 19
_symmetry_cell_setting orthorhombic
_symmetry_Int_Tables_number 19
_symmetry_space_group_name_Hall 'P 2ac 2ab'
_symmetry_space_group_name_H-M 'P 21 21 21'
_cell_angle_alpha 90
_cell_angle_beta 90
_cell_angle_gamma 90
_cell_formula_units_Z 4
_cell_length_a 10.826(3)
_cell_length_b 23.633(4)
_cell_length_c 8.410(3)
_cell_measurement_reflns_used 25
_cell_measurement_temperature 238
_cell_measurement_theta_max 18.1
_cell_measurement_theta_min 14.6
_cell_volume 2151.7(10)
_computing_cell_refinement 'MSC/AFC Diffractometer Control'
_computing_data_collection 'MSC/AFC Diffractometer Control'
_computing_data_reduction 'teXsan for Windows version 1.06 (MSC, 1997-1999)'
_computing_publication_material 'teXsan for Windows version 1.06 (MSC, 1997-1999)'
_computing_structure_refinement 'teXsan for Windows version 1.06 (MSC, 1997-1999)'
_computing_structure_solution
;
SIR92 (Altomare, et. al. 1994)
;
_diffrn_ambient_temperature 238
_diffrn_measurement_device 'Rigaku AFC5R'
_diffrn_measurement_method \w-2\q
_diffrn_orient_matrix_UB_11 0.07572
_diffrn_orient_matrix_UB_12 0.00704
_diffrn_orient_matrix_UB_13 0.06516
_diffrn_orient_matrix_UB_21 -0.04513
_diffrn_orient_matrix_UB_22 -0.01253
_diffrn_orient_matrix_UB_23 0.09759
_diffrn_orient_matrix_UB_31 0.02759
_diffrn_orient_matrix_UB_32 -0.03980
_diffrn_orient_matrix_UB_33 -0.01920
_diffrn_radiation_detector 'scintillation counter'
_diffrn_radiation_monochromator graphite
_diffrn_radiation_source 'Rigaku rotating anode'
_diffrn_radiation_type 'Mo K\a'
_diffrn_radiation_wavelength 0.7107
_diffrn_reflns_av_R_equivalents 0.000
_diffrn_reflns_av_sigmaI/netI 0.190
_diffrn_reflns_limit_h_max 12
_diffrn_reflns_limit_h_min 0
_diffrn_reflns_limit_k_max 28
_diffrn_reflns_limit_k_min 0
_diffrn_reflns_limit_l_max 11
_diffrn_reflns_limit_l_min 0
_diffrn_reflns_number 2243
_diffrn_reflns_reduction_process 'Lp corrections applied'
_diffrn_reflns_theta_max 29.24
_diffrn_reflns_theta_min 2.55
_diffrn_standards_decay_% 4.90
_diffrn_standards_interval_count 1
_diffrn_standards_number 3
_exptl_absorpt_coefficient_mu 0.274
_exptl_absorpt_correction_T_max 1.000
_exptl_absorpt_correction_T_min 0.568
_exptl_absorpt_correction_type
;
\y scans (North,Phillips & Matthews, 1968)
;
_exptl_crystal_colour 'light yellow'
_exptl_crystal_density_diffrn 1.409
_exptl_crystal_density_meas ?
_exptl_crystal_description block
_exptl_crystal_F_000 944.00
_exptl_crystal_size_max 0.50
_exptl_crystal_size_mid 0.30
_exptl_crystal_size_min 0.20
_refine_diff_density_max 0.27
_refine_diff_density_min -0.30
_refine_ls_extinction_coef 0.0000007(1)
_refine_ls_extinction_expression 'equ(3) Acta Cryst.(1968) A24, p213.'
_refine_ls_extinction_method 'Zachariasen (1967)'
_refine_ls_goodness_of_fit_all 1.948
_refine_ls_goodness_of_fit_ref 1.950
_refine_ls_hydrogen_treatment noref
_refine_ls_matrix_type full
_refine_ls_number_constraints 0
_refine_ls_number_parameters 227
_refine_ls_number_reflns 816
_refine_ls_number_restraints 0
_refine_ls_R_factor_all 0.0679
_refine_ls_R_factor_gt 0.0680
_refine_ls_shift/su_max 0.0000
_refine_ls_shift/su_mean 0.0004
_refine_ls_structure_factor_coef F
_refine_ls_weighting_details unit
_refine_ls_weighting_scheme sigma
_refine_ls_wR_factor_all 0.0700
_refine_ls_wR_factor_ref 0.0700
_reflns_number_gt 816
_reflns_number_total 2208
_reflns_threshold_expression I>3.00\s(I)
_cod_data_source_file ic026090l_s1.cif
_cod_data_source_block '_paul17minus35'
_cod_depositor_comments
;
The following automatic conversions were performed:

'_exptl_crystal_density_meas' value 'not measured' was changed to '?'
- the value is perceived as not measured.

Automatic conversion script
Id: cif_fix_values 3008 2015-01-20 13:52:24Z robertas 
;
_cod_original_cell_volume 2151.7(9)
_cod_original_sg_symbol_H-M 'P 21 21 21 '
_cod_original_formula_sum 'C20 H20 F3 N2 O3 P1 S1 '
_cod_database_code 4313184

loop_
_symmetry_equiv_pos_as_xyz
'   +x,   +y,   +z'
'1/2-x,   -y,1/2+z'
'1/2+x,1/2-y,   -z'
'   -x,1/2+y,1/2-z'

loop_
_atom_site_label
_atom_site_fract_x
_atom_site_fract_y
_atom_site_fract_z
_atom_site_U_iso_or_equiv
_atom_site_occupancy
_atom_site_refinement_flags
_atom_site_adp_type
_atom_site_calc_flag
_atom_site_calc_attached_atom
S(1) 1.2530(3) 0.1622(1) 0.7023(4) 0.0510(8) 1.000 . Uani d ?
P(2) 0.8400(3) 0.0056(1) 0.4226(4) 0.0433(7) 1.000 . Uani d ?
F(1) 1.129(1) 0.2318(5) 0.533(1) 0.209(5) 1.000 . Uani d ?
F(2) 1.305(1) 0.2629(4) 0.625(2) 0.224(5) 1.000 . Uani d ?
F(3) 1.297(1) 0.2051(5) 0.425(1) 0.248(5) 1.000 . Uani d ?
O(1) 1.3816(6) 0.1571(4) 0.734(1) 0.086(3) 1.000 . Uani d ?
O(2) 1.1979(8) 0.1159(4) 0.619(1) 0.106(4) 1.000 . Uani d ?
O(5) 1.1792(8) 0.1863(3) 0.8301(9) 0.068(3) 1.000 . Uani d ?
N(1) 0.8200(7) 0.0663(3) 0.5465(9) 0.032(3) 1.000 . Uiso d ?
N(2) 0.7559(9) 0.2027(3) 0.843(1) 0.053(3) 1.000 . Uani d ?
C(1) 0.9678(9) 0.0298(4) 0.304(1) 0.042(3) 1.000 . Uiso d ?
C(2) 1.0472(9) -0.0110(5) 0.233(1) 0.060(4) 1.000 . Uani d ?
C(3) 1.1303(9) 0.0070(5) 0.115(1) 0.051(4) 1.000 . Uani d ?
C(4) 1.066(1) 0.0970(5) 0.132(1) 0.063(4) 1.000 . Uani d ?
C(5) 1.144(1) 0.0594(6) 0.065(2) 0.076(5) 1.000 . Uani d ?
C(6) 0.977(1) 0.0854(4) 0.242(1) 0.046(4) 1.000 . Uani d ?
C(7) 0.9074(9) -0.0468(4) 0.552(1) 0.042(3) 1.000 . Uiso d ?
C(8) 0.831(1) -0.0911(4) 0.597(1) 0.053(4) 1.000 . Uani d ?
C(9) 0.871(1) -0.1310(5) 0.704(2) 0.087(5) 1.000 . Uani d ?
C(10) 0.978(1) -0.1288(5) 0.766(2) 0.071(4) 1.000 . Uani d ?
C(11) 1.059(1) -0.0863(5) 0.733(2) 0.075(5) 1.000 . Uani d ?
C(12) 1.022(1) -0.0449(4) 0.627(2) 0.070(4) 1.000 . Uani d ?
C(13) 0.7031(9) 0.0830(4) 0.571(1) 0.043(3) 1.000 . Uiso d ?
C(14) 0.6787(9) 0.1279(4) 0.667(1) 0.034(3) 1.000 . Uiso d ?
C(15) 0.7753(7) 0.1572(4) 0.747(1) 0.032(3) 1.000 . Uiso d ?
C(16) 0.896(1) 0.1370(4) 0.713(1) 0.051(3) 1.000 . Uiso d ?
C(17) 0.915(1) 0.0924(4) 0.623(1) 0.043(3) 1.000 . Uiso d ?
C(18) 0.630(1) 0.2250(4) 0.870(1) 0.056(4) 1.000 . Uani d ?
C(19) 0.856(1) 0.2346(5) 0.915(2) 0.081(5) 1.000 . Uani d ?
C(20) 1.248(2) 0.2200(7) 0.567(2) 0.11(5) 1.000 . Uiso d ?
H(1) 1.0407 -0.0503 0.2628 0.073 1.000 . Uiso c ?
H(2) 1.1867 -0.0207 0.0720 0.062 1.000 . Uiso c ?
H(3) 1.0741 0.1354 0.1018 0.073 1.000 . Uiso c ?
H(4) 1.1992 0.0700 -0.0139 0.094 1.000 . Uiso c ?
H(5) 0.9193 0.1127 0.2778 0.057 1.000 . Uiso c ?
H(6) 0.7481 -0.0940 0.5549 0.060 1.000 . Uiso c ?
H(7) 0.8210 -0.1612 0.7309 0.096 1.000 . Uiso c ?
H(8) 1.0026 -0.1567 0.8355 0.071 1.000 . Uiso c ?
H(9) 1.1364 -0.0844 0.7874 0.087 1.000 . Uiso c ?
H(10) 1.0783 -0.0157 0.5916 0.070 1.000 . Uiso c ?
H(11) 0.6367 0.0634 0.5209 0.052 1.000 . Uiso c ?
H(12) 0.5974 0.1406 0.6790 0.041 1.000 . Uiso c ?
H(13) 0.9661 0.1553 0.7549 0.057 1.000 . Uiso c ?
H(14) 0.9981 0.0775 0.6096 0.049 1.000 . Uiso c ?
H(15) 0.6134 0.2288 0.9788 0.069 1.000 . Uiso c ?
H(16) 0.6215 0.2614 0.8191 0.069 1.000 . Uiso c ?
H(17) 0.5707 0.2000 0.8223 0.069 1.000 . Uiso c ?
H(18) 0.8499 0.2312 1.0288 0.101 1.000 . Uiso c ?
H(19) 0.9326 0.2200 0.8816 0.101 1.000 . Uiso c ?
H(20) 0.8494 0.2734 0.8874 0.101 1.000 . Uiso c ?

loop_
_atom_site_aniso_label
_atom_site_aniso_U_11
_atom_site_aniso_U_22
_atom_site_aniso_U_33
_atom_site_aniso_U_12
_atom_site_aniso_U_13
_atom_site_aniso_U_23
S(1) 0.043(1) 0.062(2) 0.047(2) 0.004(2) -0.003(2) 0.009(2)
P(2) 0.040(1) 0.045(1) 0.045(2) -0.002(2) 0.001(2) -0.006(2)
F(1) 0.27(1) 0.29(1) 0.068(6) 0.175(9) 0.015(7) 0.108(6)
F(2) 0.22(1) 0.097(6) 0.36(2) 0.028(8) 0.17(1) 0.083(9)
F(3) 0.39(1) 0.225(9) 0.136(8) 0.214(8) 0.166(9) 0.086(7)
O(1) 0.036(4) 0.090(6) 0.132(8) 0.003(5) -0.035(5) -0.021(7)
O(2) 0.073(6) 0.098(6) 0.150(9) -0.018(5) -0.025(7) -0.081(6)
O(5) 0.092(6) 0.068(5) 0.045(5) -0.017(5) 0.003(5) -0.003(4)
N(2) 0.063(6) 0.039(5) 0.057(6) 0.024(5) 0.007(6) -0.019(5)
C(2) 0.045(6) 0.076(8) 0.056(6) -0.012(6) 0.023(7) -0.030(7)
C(3) 0.047(6) 0.073(7) 0.031(6) -0.020(6) 0.018(5) -0.037(6)
C(4) 0.093(9) 0.052(7) 0.047(8) -0.006(7) 0.035(8) 0.015(7)
C(5) 0.057(8) 0.11(1) 0.064(9) -0.012(9) 0.018(8) 0.007(9)
C(6) 0.046(6) 0.037(5) 0.053(8) -0.008(5) -0.008(7) -0.012(6)
C(8) 0.065(7) 0.056(6) 0.039(7) 0.002(7) 0.012(8) -0.010(7)
C(9) 0.12(1) 0.065(8) 0.07(1) 0.022(9) 0.01(1) 0.033(8)
C(10) 0.08(1) 0.066(8) 0.062(9) 0.018(8) 0.025(9) 0.036(8)
C(11) 0.058(7) 0.098(9) 0.07(1) 0.051(7) 0.014(8) 0.014(9)
C(12) 0.058(7) 0.034(6) 0.12(1) -0.003(6) -0.037(8) -0.001(8)
C(18) 0.059(7) 0.023(5) 0.086(9) 0.021(5) -0.007(7) -0.026(6)
C(19) 0.068(9) 0.077(8) 0.10(1) -0.015(8) -0.006(9) -0.039(9)

loop_
_atom_type_symbol
_atom_type_oxidation_number
_atom_type_number_in_cell
_atom_type_scat_dispersion_real
_atom_type_scat_dispersion_imag
_atom_type_scat_source
C 0 80 0.002 0.002
;International Tables for Crystallography
(1992, Vol. C, Table 6.1.1.2)
;
H 0 80 0.000 0.000
;International Tables for Crystallography
(1992, Vol. C, Table 6.1.1.2)
;
P 0 4 0.090 0.095
;International Tables for Crystallography
(1992, Vol. C, Table 6.1.1.2)
;
N 0 8 0.004 0.003
;International Tables for Crystallography
(1992, Vol. C, Table 6.1.1.2)
;
S 0 4 0.110 0.124
;International Tables for Crystallography
(1992, Vol. C, Table 6.1.1.2)
;
O 0 12 0.008 0.006
;International Tables for Crystallography
(1992, Vol. C, Table 6.1.1.2)
;
F 0 12 0.014 0.010
;International Tables for Crystallography
(1992, Vol. C, Table 6.1.1.2)
;

loop_
_geom_angle_atom_site_label_1
_geom_angle_atom_site_label_2
_geom_angle_atom_site_label_3
_geom_angle
_geom_angle_site_symmetry_1
_geom_angle_site_symmetry_2
_geom_angle_site_symmetry_3
_geom_angle_publ_flag
O(1) S(1) O(2) 115.8(8) . . . ?
O(1) S(1) O(5) 115.5(8) . . . ?
O(1) S(1) C(20) 103(1) . . . ?
O(2) S(1) O(5) 115.5(8) . . . ?
O(2) S(1) C(20) 105(1) . . . ?
O(5) S(1) C(20) 98.9(9) . . . ?
N(1) P(2) C(1) 99.3(6) . . . ?
N(1) P(2) C(7) 104.4(6) . . . ?
C(1) P(2) C(7) 104.0(7) . . . ?
P(2) N(1) C(13) 116.2(9) . . . ?
P(2) N(1) C(17) 123.1(9) . . . ?
C(13) N(1) C(17) 121(1) . . . ?
C(15) N(2) C(18) 121(1) . . . ?
C(15) N(2) C(19) 123(1) . . . ?
C(18) N(2) C(19) 116(1) . . . ?
P(2) C(1) C(2) 119(1) . . . ?
P(2) C(1) C(6) 124(1) . . . ?
C(2) C(1) C(6) 115(1) . . . ?
C(1) C(2) C(3) 119(1) . . . ?
C(1) C(2) H(1) 120.2 . . . no
C(3) C(2) H(1) 121.1 . . . no
C(2) C(3) C(5) 125(2) . . . ?
C(2) C(3) H(2) 117.7 . . . no
C(5) C(3) H(2) 116.8 . . . no
C(5) C(4) C(6) 126(2) . . . ?
C(5) C(4) H(3) 117.3 . . . no
C(6) C(4) H(3) 116.3 . . . no
C(3) C(5) C(4) 115(2) . . . ?
C(3) C(5) H(4) 123.5 . . . no
C(4) C(5) H(4) 121.6 . . . no
C(1) C(6) C(4) 119(1) . . . ?
C(1) C(6) H(5) 117.8 . . . no
C(4) C(6) H(5) 123.0 . . . no
P(2) C(7) C(8) 116(1) . . . ?
P(2) C(7) C(12) 128(1) . . . ?
C(8) C(7) C(12) 116(1) . . . ?
C(7) C(8) C(9) 120(2) . . . ?
C(7) C(8) H(6) 120.5 . . . no
C(9) C(8) H(6) 119.4 . . . no
C(8) C(9) C(10) 122(2) . . . ?
C(8) C(9) H(7) 119.7 . . . no
C(10) C(9) H(7) 118.2 . . . no
C(9) C(10) C(11) 122(2) . . . ?
C(9) C(10) H(8) 119.4 . . . no
C(11) C(10) H(8) 118.4 . . . no
C(10) C(11) C(12) 118(2) . . . ?
C(10) C(11) H(9) 120.0 . . . no
C(12) C(11) H(9) 121.7 . . . no
C(7) C(12) C(11) 121(2) . . . ?
C(7) C(12) H(10) 116.6 . . . no
C(11) C(12) H(10) 121.6 . . . no
N(1) C(13) C(14) 120(1) . . . ?
N(1) C(13) H(11) 119.9 . . . no
C(14) C(13) H(11) 119.8 . . . no
C(13) C(14) C(15) 121(1) . . . ?
C(13) C(14) H(12) 119.9 . . . no
C(15) C(14) H(12) 118.8 . . . no
N(2) C(15) C(14) 124(1) . . . ?
N(2) C(15) C(16) 122(1) . . . ?
C(14) C(15) C(16) 115(1) . . . ?
C(15) C(16) C(17) 122(1) . . . ?
C(15) C(16) H(13) 120.9 . . . no
C(17) C(16) H(13) 116.8 . . . no
N(1) C(17) C(16) 121(1) . . . ?
N(1) C(17) H(14) 118.9 . . . no
C(16) C(17) H(14) 120.4 . . . no
N(2) C(18) H(15) 111.2 . . . no
N(2) C(18) H(16) 109.5 . . . no
N(2) C(18) H(17) 109.2 . . . no
H(15) C(18) H(16) 109.4 . . . no
H(15) C(18) H(17) 110.0 . . . no
H(16) C(18) H(17) 107.4 . . . no
N(2) C(19) H(18) 108.5 . . . no
N(2) C(19) H(19) 109.9 . . . no
N(2) C(19) H(20) 109.8 . . . no
H(18) C(19) H(19) 109.4 . . . no
H(18) C(19) H(20) 108.5 . . . no
H(19) C(19) H(20) 110.7 . . . no
S(1) C(20) F(1) 109(2) . . . ?
S(1) C(20) F(2) 110(2) . . . ?
S(1) C(20) F(3) 111(2) . . . ?
F(1) C(20) F(2) 112(2) . . . ?
F(1) C(20) F(3) 104(2) . . . ?
F(2) C(20) F(3) 110(2) . . . ?

loop_
_geom_bond_atom_site_label_1
_geom_bond_atom_site_label_2
_geom_bond_distance
_geom_bond_site_symmetry_1
_geom_bond_site_symmetry_2
_geom_bond_publ_flag
S(1) O(1) 1.42(1) . . ?
S(1) O(2) 1.43(1) . . ?
S(1) O(5) 1.45(1) . . ?
S(1) C(20) 1.78(2) . . ?
P(2) N(1) 1.78(1) . . ?
P(2) C(1) 1.80(1) . . ?
P(2) C(7) 1.81(1) . . ?
F(1) C(20) 1.35(3) . . ?
F(2) C(20) 1.29(3) . . ?
F(3) C(20) 1.35(3) . . ?
N(1) C(13) 1.34(2) . . ?
N(1) C(17) 1.36(2) . . ?
N(2) C(15) 1.36(2) . . ?
N(2) C(18) 1.48(2) . . ?
N(2) C(19) 1.46(2) . . ?
C(1) C(2) 1.42(2) . . ?
C(1) C(6) 1.42(2) . . ?
C(2) C(3) 1.41(2) . . ?
C(2) H(1) 0.97 . . no
C(3) C(5) 1.32(2) . . ?
C(3) H(2) 0.96 . . no
C(4) C(5) 1.35(2) . . ?
C(4) C(6) 1.36(2) . . ?
C(4) H(3) 0.95 . . no
C(5) H(4) 0.93 . . no
C(6) H(5) 0.95 . . no
C(7) C(8) 1.39(2) . . ?
C(7) C(12) 1.39(2) . . ?
C(8) C(9) 1.38(2) . . ?
C(8) H(6) 0.96 . . no
C(9) C(10) 1.27(3) . . ?
C(9) H(7) 0.93 . . no
C(10) C(11) 1.36(2) . . ?
C(10) H(8) 0.92 . . no
C(11) C(12) 1.38(2) . . ?
C(11) H(9) 0.96 . . no
C(12) H(10) 0.96 . . no
C(13) C(14) 1.36(2) . . ?
C(13) H(11) 0.95 . . no
C(14) C(15) 1.43(2) . . ?
C(14) H(12) 0.94 . . no
C(15) C(16) 1.42(2) . . ?
C(16) C(17) 1.32(2) . . ?
C(16) H(13) 0.94 . . no
C(17) H(14) 0.97 . . no
C(18) H(15) 0.93 . . no
C(18) H(16) 0.97 . . no
C(18) H(17) 0.96 . . no
C(19) H(18) 0.96 . . no
C(19) H(19) 0.94 . . no
C(19) H(20) 0.95 . . no

loop_
_geom_contact_atom_site_label_1
_geom_contact_atom_site_label_2
_geom_contact_distance
_geom_contact_site_symmetry_1
_geom_contact_site_symmetry_2
_geom_contact_publ_flag
F(1) H(16) 2.9649 . 3_556 no
F(1) C(18) 3.54(2) . 3_556 no
F(2) H(7) 2.5629 . 4_756 no
F(2) H(18) 2.9569 . 3_557 no
F(2) C(9) 3.47(2) . 4_756 no
F(3) H(8) 2.5688 . 2_754 no
F(3) H(20) 2.7394 . 3_556 no
F(3) H(16) 2.9078 . 3_556 no
F(3) N(2) 3.17(2) . 3_556 no
F(3) C(19) 3.26(2) . 3_556 no
F(3) C(10) 3.32(2) . 2_754 no
F(3) C(18) 3.49(2) . 3_556 no
F(3) C(15) 3.57(2) . 3_556 no
F(3) C(11) 3.60(2) . 2_754 no
O(1) H(17) 2.4020 . 1_655 no
O(1) H(12) 2.4137 . 1_655 no
O(1) H(1) 2.6702 . 2_755 no
O(1) C(18) 3.33(2) . 1_655 no
O(1) C(14) 3.34(2) . 1_655 no
O(1) C(2) 3.54(2) . 2_755 no
O(2) H(14) 2.3474 . . no
O(2) H(2) 2.6038 . 2_755 no
O(2) H(13) 2.9093 . . no
O(2) C(17) 3.11(2) . . no
O(2) C(16) 3.40(2) . . no
O(2) C(3) 3.45(2) . 2_755 no
O(5) H(13) 2.5023 . . no
O(5) H(15) 2.6684 . 3_557 no
O(5) H(19) 2.8194 . . no
O(5) H(3) 2.8215 . 1_556 no
O(5) H(18) 2.9361 . 3_557 no
O(5) H(4) 3.0528 . 1_556 no
O(5) C(18) 3.32(2) . 3_557 no
O(5) C(16) 3.43(2) . . no
O(5) C(19) 3.43(2) . 3_557 no
O(5) C(4) 3.52(2) . 1_556 no
N(2) C(8) 3.52(2) . 2_655 no
C(2) H(11) 2.9487 . 2_654 no
C(2) C(13) 3.48(2) . 2_654 no
C(5) C(11) 3.57(3) . 2_754 no
C(6) H(6) 2.9057 . 2_654 no
C(6) C(8) 3.55(2) . 2_654 no
C(8) C(15) 3.53(2) . 2_654 no
C(9) H(15) 2.9951 . 2_654 no
C(9) C(13) 3.38(3) . 2_655 no
C(9) C(18) 3.58(3) . 2_654 no
C(10) H(11) 2.9232 . 2_655 no
C(10) C(13) 3.41(2) . 2_655 no
C(15) H(6) 3.0003 . 2_655 no
C(18) C(19) 3.60(2) . 3_457 no
C(19) H(15) 3.0468 . 3_557 no
H(1) H(12) 2.6985 . 2_654 no
H(2) H(10) 2.6900 . 2_754 no
H(3) H(16) 2.5785 . 3_556 no
H(5) H(6) 2.6447 . 2_654 no
H(15) H(19) 2.5839 . 3_457 no

loop_
_geom_torsion_atom_site_label_1
_geom_torsion_atom_site_label_2
_geom_torsion_atom_site_label_3
_geom_torsion_atom_site_label_4
_geom_torsion_site_symmetry_1
_geom_torsion_site_symmetry_2
_geom_torsion_site_symmetry_3
_geom_torsion_site_symmetry_4
_geom_torsion
_geom_torsion_publ_flag
P(2) N(1) C(13) C(14) . . . . 178(1) no
P(2) N(1) C(17) C(16) . . . . -180(1) no
P(2) C(1) C(2) C(3) . . . . 167(1) no
P(2) C(1) C(6) C(4) . . . . -169(1) no
P(2) C(7) C(8) C(9) . . . . -176(1) no
P(2) C(7) C(12) C(11) . . . . 175(1) no
F(1) C(20) S(1) O(1) . . . . -177(2) no
F(1) C(20) S(1) O(2) . . . . 62(2) no
F(1) C(20) S(1) O(5) . . . . -58(2) no
F(2) C(20) S(1) O(1) . . . . -53(2) no
F(2) C(20) S(1) O(2) . . . . -174(2) no
F(2) C(20) S(1) O(5) . . . . 66(2) no
F(3) C(20) S(1) O(1) . . . . 70(2) no
F(3) C(20) S(1) O(2) . . . . -52(2) no
F(3) C(20) S(1) O(5) . . . . -171(2) no
N(1) P(2) C(1) C(2) . . . . 155(1) no
N(1) P(2) C(1) C(6) . . . . -42(1) no
N(1) P(2) C(7) C(8) . . . . 108(1) no
N(1) P(2) C(7) C(12) . . . . -64(2) no
N(1) C(13) C(14) C(15) . . . . -2(2) no
N(1) C(17) C(16) C(15) . . . . 5(2) no
N(2) C(15) C(14) C(13) . . . . 179(1) no
N(2) C(15) C(16) C(17) . . . . 179(1) no
C(1) P(2) N(1) C(13) . . . . 137(1) no
C(1) P(2) N(1) C(17) . . . . -48(1) no
C(1) P(2) C(7) C(8) . . . . -149(1) no
C(1) P(2) C(7) C(12) . . . . 39(2) no
C(1) C(2) C(3) C(5) . . . . 2(2) no
C(1) C(6) C(4) C(5) . . . . 5(3) no
C(2) C(1) P(2) C(7) . . . . 48(1) no
C(2) C(1) C(6) C(4) . . . . -6(2) no
C(2) C(3) C(5) C(4) . . . . -4(3) no
C(3) C(2) C(1) C(6) . . . . 3(2) no
C(3) C(5) C(4) C(6) . . . . 0(3) no
C(6) C(1) P(2) C(7) . . . . -150(1) no
C(7) P(2) N(1) C(13) . . . . -116(1) no
C(7) P(2) N(1) C(17) . . . . 59(1) no
C(7) C(8) C(9) C(10) . . . . 0(3) no
C(7) C(12) C(11) C(10) . . . . -1(3) no
C(8) C(7) C(12) C(11) . . . . 3(3) no
C(8) C(9) C(10) C(11) . . . . 2(3) no
C(9) C(8) C(7) C(12) . . . . -2(2) no
C(9) C(10) C(11) C(12) . . . . -1(3) no
C(13) N(1) C(17) C(16) . . . . -5(2) no
C(13) C(14) C(15) C(16) . . . . 2(2) no
C(14) C(13) N(1) C(17) . . . . 3(2) no
C(14) C(15) N(2) C(18) . . . . 0(2) no
C(14) C(15) N(2) C(19) . . . . -176(1) no
C(14) C(15) C(16) C(17) . . . . -4(2) no
C(16) C(15) N(2) C(18) . . . . 177(1) no
C(16) C(15) N(2) C(19) . . . . 1(2) no

loop_
_cod_related_entry_id
_cod_related_entry_database
_cod_related_entry_code
1 ChemSpider 21486170
